data_7220182
loop_
_publ_author_name
'Kalalbandi, Veerendra Kumar A.'
'Seetharamappa, J.'
'Katrahalli, Umesha'

_publ_section_title
;
 Synthesis, crystal studies and in vivo anti-hyperlipidemic activities of
 indole derivatives containing fluvastatin nucleus
;
_journal_issue 48
_journal_name_full 'RSC Adv.'
_journal_page_first 38748
_journal_paper_doi 10.1039/C5RA02908B
_journal_volume 5
_journal_year 2015
_chemical_formula_sum 'C28 H23 F N2 O3'
_chemical_formula_weight 454.48
_space_group_IT_number 14
_symmetry_cell_setting monoclinic
_symmetry_space_group_name_Hall '-P 2ybc'
_symmetry_space_group_name_H-M 'P 1 21/c 1'
_atom_sites_solution_hydrogens geom
_atom_sites_solution_primary direct
_atom_sites_solution_secondary difmap
_audit_creation_method SHELXL-97
_audit_update_record
;
2015-02-07 deposited with the CCDC.
2015-04-23 downloaded from the CCDC.
;
_cell_angle_alpha 90.00
_cell_angle_beta 92.2010(10)
_cell_angle_gamma 90.00
_cell_formula_units_Z 4
_cell_length_a 9.0223(2)
_cell_length_b 9.0135(2)
_cell_length_c 28.2468(6)
_cell_measurement_temperature 296(2)
_cell_volume 2295.41(9)
_computing_structure_refinement 'SHELXL-97 (Sheldrick, 2008)'
_computing_structure_solution 'SHELXS-97 (Sheldrick, 2008)'
_diffrn_ambient_temperature 296(2)
_diffrn_measured_fraction_theta_full 0.999
_diffrn_measured_fraction_theta_max 0.999
_diffrn_radiation_monochromator graphite
_diffrn_radiation_source 'fine-focus sealed tube'
_diffrn_radiation_type MoK\a
_diffrn_radiation_wavelength 0.71073
_diffrn_reflns_av_R_equivalents 0.0239
_diffrn_reflns_av_sigmaI/netI 0.0248
_diffrn_reflns_limit_h_max 10
_diffrn_reflns_limit_h_min -10
_diffrn_reflns_limit_k_max 10
_diffrn_reflns_limit_k_min -10
_diffrn_reflns_limit_l_max 32
_diffrn_reflns_limit_l_min -32
_diffrn_reflns_number 13460
_diffrn_reflns_theta_full 24.11
_diffrn_reflns_theta_max 24.11
_diffrn_reflns_theta_min 2.26
_exptl_absorpt_coefficient_mu 0.091
_exptl_crystal_colour orange
_exptl_crystal_density_diffrn 1.315
_exptl_crystal_density_method 'not measured'
_exptl_crystal_description block
_exptl_crystal_F_000 952
_exptl_crystal_size_max 0.30
_exptl_crystal_size_mid 0.20
_exptl_crystal_size_min 0.20
_refine_diff_density_max 0.178
_refine_diff_density_min -0.198
_refine_diff_density_rms 0.035
_refine_ls_extinction_method none
_refine_ls_goodness_of_fit_ref 1.047
_refine_ls_hydrogen_treatment mixed
_refine_ls_matrix_type full
_refine_ls_number_parameters 309
_refine_ls_number_reflns 3654
_refine_ls_number_restraints 0
_refine_ls_restrained_S_all 1.047
_refine_ls_R_factor_all 0.0620
_refine_ls_R_factor_gt 0.0468
_refine_ls_shift/su_max 0.264
_refine_ls_shift/su_mean 0.022
_refine_ls_structure_factor_coef Fsqd
_refine_ls_weighting_details 'calc w=1/[\s^2^(Fo^2^)+(0.0496P)^2^+0.8138P] where P=(Fo^2^+2Fc^2^)/3'
_refine_ls_weighting_scheme calc
_refine_ls_wR_factor_gt 0.1134
_refine_ls_wR_factor_ref 0.1219
_reflns_number_gt 2863
_reflns_number_total 3654
_reflns_threshold_expression >2sigma(I)
_cod_data_source_file c5ra02908b2.cif
_cod_data_source_block chem_veerendrak_i2_48_17_07_0m
_cod_original_sg_symbol_H-M P121/c1
_cod_database_code 7220182
_publcif_datablock.id {d9b07c30-3a98-4eff-bcb3-cd4b27cf2817}

loop_
_symmetry_equiv_pos_as_xyz
'x, y, z'
'-x, y+1/2, -z+1/2'
'-x, -y, -z'
'x, -y-1/2, z-1/2'

loop_
_atom_site_label
_atom_site_type_symbol
_atom_site_fract_x
_atom_site_fract_y
_atom_site_fract_z
_atom_site_U_iso_or_equiv
_atom_site_adp_type
_atom_site_occupancy
_atom_site_symmetry_multiplicity
_atom_site_calc_flag
_atom_site_refinement_flags
F1 F 0.0645(2) 0.9275(2) 0.55489(5) 0.1093(6) Uani 1 1 d .
O1 O -0.3287(3) 1.8793(2) 0.38736(8) 0.1162(8) Uani 1 1 d .
O2 O -0.0140(2) 1.30077(18) 0.27083(5) 0.0727(5) Uani 1 1 d .
O3 O -0.3439(2) 1.7454(2) 0.44906(7) 0.0937(6) Uani 1 1 d .
N1 N -0.3056(2) 1.7661(3) 0.40878(8) 0.0730(6) Uani 1 1 d .
N2 N 0.35324(19) 0.57068(18) 0.32418(5) 0.0495(4) Uani 1 1 d .
C1 C -0.2278(2) 1.6452(3) 0.38495(7) 0.0522(5) Uani 1 1 d .
C2 C -0.2428(2) 1.5041(3) 0.40185(8) 0.0570(6) Uani 1 1 d .
H2 H -0.3000 1.4848 0.4278 0.068 Uiso 1 1 calc R
C3 C -0.1703(2) 1.3912(2) 0.37915(7) 0.0529(5) Uani 1 1 d .
H3 H -0.1780 1.2943 0.3902 0.064 Uiso 1 1 calc R
C4 C -0.0861(2) 1.4202(2) 0.34010(6) 0.0441(5) Uani 1 1 d .
C5 C -0.0142(2) 1.2970(2) 0.31402(7) 0.0473(5) Uani 1 1 d .
C6 C 0.0535(2) 1.1768(2) 0.34143(7) 0.0551(6) Uani 1 1 d .
H6 H 0.0561 1.1846 0.3743 0.066 Uiso 1 1 calc R
C7 C 0.1117(2) 1.0568(2) 0.32257(7) 0.0446(5) Uani 1 1 d .
H7 H 0.1084 1.0500 0.2897 0.054 Uiso 1 1 calc R
C8 C 0.1789(2) 0.9373(2) 0.34842(7) 0.0515(5) Uani 1 1 d .
H8 H 0.1852 0.9443 0.3813 0.062 Uiso 1 1 calc R
C9 C 0.2330(2) 0.8168(2) 0.32862(7) 0.0469(5) Uani 1 1 d .
H9 H 0.2321 0.8173 0.2957 0.056 Uiso 1 1 calc R
C10 C 0.2931(2) 0.6848(2) 0.35104(6) 0.0449(5) Uani 1 1 d .
C11 C 0.2879(2) 0.6392(2) 0.39764(6) 0.0458(5) Uani 1 1 d .
C12 C 0.2285(2) 0.7181(2) 0.43883(7) 0.0478(5) Uani 1 1 d .
C13 C 0.1011(2) 0.6677(3) 0.45935(8) 0.0649(6) Uani 1 1 d .
H13 H 0.0522 0.5852 0.4467 0.078 Uiso 1 1 calc R
C14 C 0.0452(3) 0.7379(4) 0.49838(9) 0.0786(8) Uani 1 1 d .
H14 H -0.0411 0.7042 0.5118 0.094 Uiso 1 1 calc R
C15 C 0.1198(3) 0.8575(3) 0.51656(8) 0.0737(8) Uani 1 1 d .
C16 C 0.3001(2) 0.8389(3) 0.45932(7) 0.0587(6) Uani 1 1 d .
H16 H 0.3869 0.8732 0.4464 0.070 Uiso 1 1 calc R
C17 C 0.2462(3) 0.9103(3) 0.49850(8) 0.0689(7) Uani 1 1 d .
H17 H 0.2952 0.9917 0.5119 0.083 Uiso 1 1 calc R
C18 C 0.3441(2) 0.4919(2) 0.39972(7) 0.0504(5) Uani 1 1 d .
C19 C 0.3666(3) 0.3914(3) 0.43719(9) 0.0662(6) Uani 1 1 d .
H19 H 0.3419 0.4169 0.4678 0.079 Uiso 1 1 calc R
C20 C 0.4252(3) 0.2558(3) 0.42796(10) 0.0773(8) Uani 1 1 d .
H20 H 0.4400 0.1882 0.4526 0.093 Uiso 1 1 calc R
C21 C 0.4635(3) 0.2164(3) 0.38242(10) 0.0724(7) Uani 1 1 d .
H21 H 0.5030 0.1228 0.3772 0.087 Uiso 1 1 calc R
C22 C 0.4443(3) 0.3121(2) 0.34516(9) 0.0618(6) Uani 1 1 d .
H22 H 0.4702 0.2849 0.3148 0.074 Uiso 1 1 calc R
C23 C 0.3844(2) 0.4521(2) 0.35404(7) 0.0508(5) Uani 1 1 d .
C24 C -0.1436(2) 1.6792(2) 0.34661(7) 0.0529(5) Uani 1 1 d .
H24 H -0.1344 1.7767 0.3363 0.063 Uiso 1 1 calc R
C25 C -0.0739(2) 1.5655(2) 0.32408(7) 0.0498(5) Uani 1 1 d .
H25 H -0.0179 1.5857 0.2979 0.060 Uiso 1 1 calc R
C26 C 0.3917(2) 0.5807(3) 0.27393(7) 0.0532(5) Uani 1 1 d .
H26 H 0.3709 0.6831 0.2640 0.064 Uiso 1 1 calc R
C27 C 0.2951(3) 0.4831(4) 0.24264(9) 0.0864(9) Uani 1 1 d .
H27A H 0.3094 0.3813 0.2517 0.130 Uiso 1 1 calc R
H27B H 0.3212 0.4958 0.2103 0.130 Uiso 1 1 calc R
H27C H 0.1930 0.5098 0.2459 0.130 Uiso 1 1 calc R
C28 C 0.5551(3) 0.5561(3) 0.26780(9) 0.0792(8) Uani 1 1 d .
H28A H 0.6108 0.6291 0.2857 0.119 Uiso 1 1 calc R
H28B H 0.5765 0.5648 0.2349 0.119 Uiso 1 1 calc R
H28C H 0.5820 0.4588 0.2789 0.119 Uiso 1 1 calc R

loop_
_atom_site_aniso_label
_atom_site_aniso_U_11
_atom_site_aniso_U_22
_atom_site_aniso_U_33
_atom_site_aniso_U_23
_atom_site_aniso_U_13
_atom_site_aniso_U_12
F1 0.1529(15) 0.1148(14) 0.0632(8) 0.0069(9) 0.0411(9) 0.0571(12)
O1 0.166(2) 0.0727(14) 0.1107(16) 0.0060(13) 0.0155(15) 0.0677(15)
O2 0.1154(13) 0.0589(11) 0.0435(8) 0.0022(8) -0.0009(8) 0.0277(10)
O3 0.1057(14) 0.0910(15) 0.0859(13) -0.0210(12) 0.0249(11) 0.0267(12)
N1 0.0768(13) 0.0644(15) 0.0774(14) -0.0144(13) -0.0015(11) 0.0226(12)
N2 0.0663(11) 0.0354(10) 0.0464(9) -0.0028(8) -0.0024(8) 0.0091(8)
C1 0.0486(11) 0.0488(14) 0.0588(12) -0.0091(11) -0.0037(9) 0.0156(10)
C2 0.0571(13) 0.0575(15) 0.0571(12) 0.0018(12) 0.0106(10) 0.0089(12)
C3 0.0588(12) 0.0429(13) 0.0574(12) 0.0052(11) 0.0057(10) 0.0078(11)
C4 0.0464(10) 0.0413(12) 0.0443(10) 0.0010(9) -0.0036(8) 0.0068(9)
C5 0.0560(12) 0.0422(12) 0.0435(11) 0.0010(10) -0.0013(9) 0.0060(10)
C6 0.0733(14) 0.0514(14) 0.0405(10) 0.0018(10) 0.0024(10) 0.0198(12)
C7 0.0503(11) 0.0420(12) 0.0415(10) 0.0000(10) 0.0005(8) 0.0038(10)
C8 0.0663(13) 0.0460(13) 0.0418(10) 0.0009(10) -0.0022(9) 0.0150(11)
C9 0.0572(12) 0.0412(12) 0.0418(10) 0.0011(10) -0.0025(9) 0.0050(10)
C10 0.0510(11) 0.0366(11) 0.0466(10) -0.0022(10) -0.0038(9) 0.0043(9)
C11 0.0508(11) 0.0401(12) 0.0461(11) 0.0005(9) -0.0032(8) 0.0016(10)
C12 0.0514(11) 0.0474(13) 0.0444(10) 0.0068(10) -0.0032(9) 0.0076(10)
C13 0.0628(14) 0.0639(16) 0.0682(14) 0.0113(13) 0.0047(11) 0.0010(12)
C14 0.0730(17) 0.089(2) 0.0758(16) 0.0257(17) 0.0255(14) 0.0131(16)
C15 0.0952(19) 0.081(2) 0.0465(13) 0.0132(14) 0.0171(13) 0.0378(17)
C16 0.0610(13) 0.0583(15) 0.0570(12) -0.0082(12) 0.0041(10) 0.0045(12)
C17 0.0825(16) 0.0677(17) 0.0563(13) -0.0103(13) 0.0003(12) 0.0146(14)
C18 0.0552(12) 0.0403(12) 0.0553(12) 0.0072(10) -0.0043(9) 0.0025(10)
C19 0.0771(16) 0.0525(15) 0.0686(14) 0.0145(12) -0.0003(12) 0.0048(13)
C20 0.0874(18) 0.0508(16) 0.0934(19) 0.0279(15) -0.0023(15) 0.0089(14)
C21 0.0754(16) 0.0388(14) 0.103(2) 0.0069(14) -0.0020(14) 0.0093(12)
C22 0.0722(15) 0.0372(13) 0.0756(15) -0.0035(12) -0.0022(12) 0.0050(11)
C23 0.0573(12) 0.0364(12) 0.0581(12) 0.0005(10) -0.0051(10) 0.0016(10)
C24 0.0593(12) 0.0368(12) 0.0621(12) 0.0030(11) -0.0046(10) 0.0078(10)
C25 0.0521(11) 0.0462(13) 0.0511(11) 0.0053(10) 0.0013(9) 0.0061(10)
C26 0.0643(13) 0.0488(13) 0.0465(11) -0.0032(10) 0.0000(9) 0.0101(11)
C27 0.0793(17) 0.113(2) 0.0660(15) -0.0248(16) -0.0106(13) -0.0026(17)
C28 0.0624(14) 0.094(2) 0.0814(16) 0.0133(16) 0.0061(12) 0.0004(15)

loop_
_atom_type_symbol
_atom_type_description
_atom_type_scat_dispersion_real
_atom_type_scat_dispersion_imag
_atom_type_scat_source
C C 0.0033 0.0016 'International Tables Vol C Tables 4.2.6.8 and 6.1.1.4'
H H 0.0000 0.0000 'International Tables Vol C Tables 4.2.6.8 and 6.1.1.4'
N N 0.0061 0.0033 'International Tables Vol C Tables 4.2.6.8 and 6.1.1.4'
O O 0.0106 0.0060 'International Tables Vol C Tables 4.2.6.8 and 6.1.1.4'
F F 0.0171 0.0103 'International Tables Vol C Tables 4.2.6.8 and 6.1.1.4'

loop_
_geom_angle_atom_site_label_1
_geom_angle_atom_site_label_2
_geom_angle_atom_site_label_3
_geom_angle
O1 N1 O3 123.5(2)
O1 N1 C1 118.4(2)
O3 N1 C1 118.1(2)
C23 N2 C10 108.14(15)
C23 N2 C26 125.69(17)
C10 N2 C26 125.87(16)
C2 C1 C24 123.1(2)
C2 C1 N1 118.2(2)
C24 C1 N1 118.7(2)
C1 C2 C3 117.94(19)
C1 C2 H2 121.0
C3 C2 H2 121.0
C2 C3 C4 120.9(2)
C2 C3 H3 119.6
C4 C3 H3 119.6
C3 C4 C25 119.27(19)
C3 C4 C5 120.86(18)
C25 C4 C5 119.82(17)
O2 C5 C6 122.47(19)
O2 C5 C4 119.29(18)
C6 C5 C4 118.24(16)
C7 C6 C5 124.07(18)
C7 C6 H6 118.0
C5 C6 H6 118.0
C6 C7 C8 125.43(18)
C6 C7 H7 117.3
C8 C7 H7 117.3
C9 C8 C7 124.11(18)
C9 C8 H8 117.9
C7 C8 H8 117.9
C8 C9 C10 128.99(18)
C8 C9 H9 115.5
C10 C9 H9 115.5
C11 C10 N2 109.00(17)
C11 C10 C9 129.59(18)
N2 C10 C9 120.99(16)
C10 C11 C18 107.00(17)
C10 C11 C12 129.20(18)
C18 C11 C12 123.71(17)
C16 C12 C13 117.7(2)
C16 C12 C11 122.02(18)
C13 C12 C11 120.2(2)
C14 C13 C12 121.2(2)
C14 C13 H13 119.4
C12 C13 H13 119.4
C15 C14 C13 118.2(2)
C15 C14 H14 120.9
C13 C14 H14 120.9
C17 C15 C14 123.2(2)
C17 C15 F1 118.4(3)
C14 C15 F1 118.3(3)
C12 C16 C17 121.9(2)
C12 C16 H16 119.0
C17 C16 H16 119.0
C15 C17 C16 117.7(3)
C15 C17 H17 121.2
C16 C17 H17 121.2
C23 C18 C19 119.6(2)
C23 C18 C11 107.83(17)
C19 C18 C11 132.5(2)
C20 C19 C18 118.8(2)
C20 C19 H19 120.6
C18 C19 H19 120.6
C19 C20 C21 121.3(2)
C19 C20 H20 119.4
C21 C20 H20 119.4
C22 C21 C20 121.5(2)
C22 C21 H21 119.2
C20 C21 H21 119.2
C21 C22 C23 118.0(2)
C21 C22 H22 121.0
C23 C22 H22 121.0
N2 C23 C22 131.16(19)
N2 C23 C18 108.03(17)
C22 C23 C18 120.8(2)
C25 C24 C1 118.3(2)
C25 C24 H24 120.9
C1 C24 H24 120.9
C24 C25 C4 120.57(19)
C24 C25 H25 119.7
C4 C25 H25 119.7
N2 C26 C27 112.16(19)
N2 C26 C28 111.62(17)
C27 C26 C28 113.2(2)
N2 C26 H26 106.4
C27 C26 H26 106.4
C28 C26 H26 106.4
C26 C27 H27A 109.5
C26 C27 H27B 109.5
H27A C27 H27B 109.5
C26 C27 H27C 109.5
H27A C27 H27C 109.5
H27B C27 H27C 109.5
C26 C28 H28A 109.5
C26 C28 H28B 109.5
H28A C28 H28B 109.5
C26 C28 H28C 109.5
H28A C28 H28C 109.5
H28B C28 H28C 109.5

loop_
_geom_bond_atom_site_label_1
_geom_bond_atom_site_label_2
_geom_bond_distance
F1 C15 1.364(3)
O1 N1 1.201(3)
O2 C5 1.220(2)
O3 N1 1.216(3)
N1 C1 1.473(3)
N2 C23 1.384(2)
N2 C10 1.400(2)
N2 C26 1.477(2)
C1 C2 1.367(3)
C1 C24 1.381(3)
C2 C3 1.381(3)
C2 H2 0.9300
C3 C4 1.388(3)
C3 H3 0.9300
C4 C25 1.391(3)
C4 C5 1.495(3)
C5 C6 1.453(3)
C6 C7 1.322(3)
C6 H6 0.9300
C7 C8 1.424(3)
C7 H7 0.9300
C8 C9 1.323(3)
C8 H8 0.9300
C9 C10 1.444(3)
C9 H9 0.9300
C10 C11 1.381(3)
C11 C18 1.422(3)
C11 C12 1.481(3)
C12 C16 1.381(3)
C12 C13 1.384(3)
C13 C14 1.383(3)
C13 H13 0.9300
C14 C15 1.362(4)
C14 H14 0.9300
C15 C17 1.353(4)
C16 C17 1.385(3)
C16 H16 0.9300
C17 H17 0.9300
C18 C23 1.401(3)
C18 C19 1.402(3)
C19 C20 1.361(3)
C19 H19 0.9300
C20 C21 1.391(4)
C20 H20 0.9300
C21 C22 1.367(3)
C21 H21 0.9300
C22 C23 1.399(3)
C22 H22 0.9300
C24 C25 1.372(3)
C24 H24 0.9300
C25 H25 0.9300
C26 C27 1.502(3)
C26 C28 1.507(3)
C26 H26 0.9800
C27 H27A 0.9600
C27 H27B 0.9600
C27 H27C 0.9600
C28 H28A 0.9600
C28 H28B 0.9600
C28 H28C 0.9600

loop_
_publcif_info_exptl_table_extra_item
sin_theta_over_lambda_max
